data_1534169
loop_
_publ_author_name
'Artem'eva, M.Yu.'
'Vologzhanina, A.V.'
'Dolgushin, F.M.'
'Antipin, M.Yu.'
'Serezhkina, L.B.'
'Serezhkin, V.N.'

_publ_section_title
;
 Crystal structure of K2 (U O2 (C2 O4) (S O4)) 3(H2 O)
;
_journal_name_full 'Zhurnal Neorganicheskoi Khimii'
_journal_page_first 2068
_journal_page_last 2073
_journal_volume 49
_journal_year 2004
_chemical_formula_sum 'C2 H6 K2 O13 S U'
_chemical_name_systematic 'K2 (U O2) (C2 O4) (S O4) (H2 O)3'
_space_group_IT_number 2
_symmetry_space_group_name_Hall '-P 1'
_symmetry_space_group_name_H-M 'P -1'
_cell_angle_alpha 89.49
_cell_angle_beta 84.95
_cell_angle_gamma 83.01
_cell_formula_units_Z 2
_cell_length_a 5.743
_cell_length_b 9.544
_cell_length_c 11.845
_cell_volume 641.911
_citation_journal_id_ASTM ZNOKAQ
_cod_data_source_file Artemeva_ZNOKAQ_2004_599.cif
_cod_data_source_block C2H6K2O13S1U1
_cod_original_cell_volume 641.9105
_cod_original_formula_sum 'C2 H6 K2 O13 S1 U1'
_cod_database_code 1534169

loop_
_symmetry_equiv_pos_as_xyz
x,y,z
-x,-y,-z

loop_
_atom_site_label
_atom_site_type_symbol
_atom_site_fract_x
_atom_site_fract_y
_atom_site_fract_z
_atom_site_occupancy
_atom_site_U_iso_or_equiv
O2 O-2 0.4995 0.8387 0.1363 1 0.0
O1 O-2 0.0415 0.633 0.062 1 0.0
H6 H+1 0.3819 0.9659 0.3372 1 0.0
O8 O-2 0.9275 0.691 0.4744 1 0.0
H1 H+1 0.6741 0.8434 0.7139 1 0.0
K1 K+1 0.2532 0.4868 0.3577 1 0.0
O11 O-2 0.2105 0.9795 0.3451 1 0.0
H3 H+1 0.1714 0.5909 0.7732 1 0.0
O5 O-2 0.9667 0.9388 0.1385 1 0.0
C1 C+3 0.9691 0.981 -0.0595 1 0.0
O3 O-2 0.5783 0.5196 0.1368 1 0.0
K2 K+1 0.203 0.8538 0.5715 1 0.0
O10 O-2 0.5378 0.6538 0.4346 1 0.0
O6 O-2 0.5957 0.6506 -0.0621 1 0.0
H2 H+1 0.4676 0.792 0.7926 1 0.0
C2 C+3 0.495 0.4626 0.0576 1 0.0
S1 S+6 0.7368 0.7311 0.4035 1 0.0
O13 O-2 0.0591 0.663 0.7463 1 0.0
O9 O-2 0.6647 0.8823 0.4051 1 0.0
O7 O-2 0.8356 0.6878 0.2829 1 0.0
O4 O-2 0.8604 0.8778 -0.0673 1 0.0
U1 U+6 0.76958 0.73576 0.10083 1 0.0
H4 H+1 0.0021 0.7275 0.8095 1 0.0
H5 H+1 0.1575 0.9803 0.2695 1 0.0
O12 O-2 0.544 0.7853 0.7179 1 0.0
